data_1503623
loop_
_publ_author_name
'Wang, Li-Ning'
'Zhang, Jiao-Zhen'
'Li, Xia'
'Wang, Xiao-Ning'
'Xie, Chun-Feng'
'Zhou, Jin-Chuan'
'Lou, Hong-Xiang'

_publ_section_title
;
 Pallambins A and B, Unprecedented Hexacyclic 19-nor-Secolabdane
 Diterpenoids from the Chinese Liverwort Pallavicinia ambigua.
;
_journal_issue 4
_journal_name_full 'Organic letters'
_journal_page_first 1102
_journal_page_last 1105
_journal_paper_doi 10.1021/ol3000124
_journal_volume 14
_journal_year 2012
_chemical_absolute_configuration unkown
_chemical_formula_moiety 'C19 H22 O4'
_chemical_formula_sum 'C19 H22 O4'
_chemical_formula_weight 314.37
_chemical_name_common 'pallambin A'
_chemical_name_systematic
; 
 ? 
;
_space_group_IT_number 18
_symmetry_cell_setting orthorhombic
_symmetry_space_group_name_Hall 'P 2 2ab'
_symmetry_space_group_name_H-M 'P 21 21 2'
_atom_sites_solution_hydrogens geom
_atom_sites_solution_primary direct
_atom_sites_solution_secondary difmap
_audit_creation_method SHELXL-97
_cell_angle_alpha 90.00
_cell_angle_beta 90.00
_cell_angle_gamma 90.00
_cell_formula_units_Z 8
_cell_length_a 13.7792(17)
_cell_length_b 39.505(5)
_cell_length_c 6.2897(8)
_cell_measurement_reflns_used 2473
_cell_measurement_temperature 293(2)
_cell_measurement_theta_max 19.43
_cell_measurement_theta_min 2.54
_cell_volume 3423.8(7)
_computing_cell_refinement 'APEX2 Software Suite (Bruker,2005)'
_computing_data_collection 'APEX2 Software Suite (Bruker,2005)'
_computing_data_reduction 'APEX2 Software Suite (Bruker,2005)'
_computing_molecular_graphics 'SHELXTL (Bruker, 1997)'
_computing_publication_material 'WINGX (Farrugia,1999)'
_computing_structure_refinement 'SHELXL-97 (Sheldrick, 1997)'
_computing_structure_solution 'SIR97 (Altomare,1999)'
_diffrn_ambient_temperature 293(2)
_diffrn_measured_fraction_theta_full 0.994
_diffrn_measured_fraction_theta_max 0.994
_diffrn_measurement_device_type 'Bruker APEX2 CCD area-detector diffractometer'
_diffrn_measurement_method '\f and \w scans'
_diffrn_radiation_monochromator graphite
_diffrn_radiation_source 'fine-focus sealed tube'
_diffrn_radiation_type MoK\a
_diffrn_radiation_wavelength 0.71069
_diffrn_reflns_av_R_equivalents 0.0530
_diffrn_reflns_av_sigmaI/netI 0.0742
_diffrn_reflns_limit_h_max 17
_diffrn_reflns_limit_h_min -13
_diffrn_reflns_limit_k_max 43
_diffrn_reflns_limit_k_min -51
_diffrn_reflns_limit_l_max 8
_diffrn_reflns_limit_l_min -8
_diffrn_reflns_number 21280
_diffrn_reflns_theta_full 27.56
_diffrn_reflns_theta_max 27.56
_diffrn_reflns_theta_min 1.03
_diffrn_standards_number 0
_exptl_absorpt_coefficient_mu 0.085
_exptl_absorpt_correction_T_max 0.9983
_exptl_absorpt_correction_T_min 0.9710
_exptl_absorpt_correction_type multi-scan
_exptl_absorpt_process_details 'APEX2 Software Suite (Bruker,2005)'
_exptl_crystal_colour colourless
_exptl_crystal_density_diffrn 1.220
_exptl_crystal_density_method 'not measured'
_exptl_crystal_description needle
_exptl_crystal_F_000 1344
_exptl_crystal_size_max 0.35
_exptl_crystal_size_mid 0.12
_exptl_crystal_size_min 0.02
_refine_diff_density_max 1.001
_refine_diff_density_min -0.310
_refine_diff_density_rms 0.128
_refine_ls_extinction_coef 0.0172(17)
_refine_ls_extinction_expression Fc^*^=kFc[1+0.001xFc^2^\l^3^/sin(2\q)]^-1/4^
_refine_ls_extinction_method SHELXL
_refine_ls_goodness_of_fit_ref 1.018
_refine_ls_hydrogen_treatment constr
_refine_ls_matrix_type full
_refine_ls_number_parameters 424
_refine_ls_number_reflns 7813
_refine_ls_number_restraints 0
_refine_ls_restrained_S_all 1.018
_refine_ls_R_factor_all 0.1445
_refine_ls_R_factor_gt 0.0728
_refine_ls_shift/su_max 0.000
_refine_ls_shift/su_mean 0.000
_refine_ls_structure_factor_coef Fsqd
_refine_ls_weighting_details 'calc w=1/[\s^2^(Fo^2^)+(0.1150P)^2^+0.0000P] where P=(Fo^2^+2Fc^2^)/3'
_refine_ls_weighting_scheme calc
_refine_ls_wR_factor_gt 0.1814
_refine_ls_wR_factor_ref 0.2212
_reflns_number_gt 3910
_reflns_number_total 7813
_reflns_threshold_expression >2sigma(I)
_cod_data_source_file ol3000124_si_002.cif
_cod_data_source_block wangln01
_cod_depositor_comments
;
The following automatic conversions were performed:

'_symmetry_cell_setting' value 'Orthorhombic' changed to
'orthorhombic' according to
/home/saulius/struct/CIF-dictionaries/cif_core.dic dictionary named
'cif_core.dic' version 2.4.1 from 2010-06-29.

Automatic conversion script
Id: cif_fix_values 1715 2011-07-08 13:25:40Z adriana 
;
_cod_original_sg_symbol_H-M 'P2(1)2(1)2 '
_cod_database_code 1503623

loop_
_symmetry_equiv_pos_as_xyz
'x, y, z'
'-x, -y, z'
'x+1/2, -y+1/2, -z'
'-x+1/2, y+1/2, -z'

loop_
_atom_site_label
_atom_site_type_symbol
_atom_site_fract_x
_atom_site_fract_y
_atom_site_fract_z
_atom_site_U_iso_or_equiv
_atom_site_adp_type
_atom_site_occupancy
_atom_site_symmetry_multiplicity
_atom_site_calc_flag
_atom_site_refinement_flags
C1 C 0.1146(4) 0.35479(13) 0.4564(8) 0.0795(15) Uani 1 1 d .
H1 H 0.0450 0.3559 0.4874 0.095 Uiso 1 1 calc R
C2 C 0.1849(3) 0.36465(12) 0.6383(7) 0.0675(12) Uani 1 1 d .
H2 H 0.1828 0.3505 0.7664 0.081 Uiso 1 1 calc R
C3 C 0.1544(3) 0.40070(12) 0.6638(7) 0.0661(12) Uani 1 1 d .
C4 C 0.2150(3) 0.42074(10) 0.5032(7) 0.0593(11) Uani 1 1 d .
C5 C 0.2429(3) 0.39197(10) 0.3490(6) 0.0553(10) Uani 1 1 d .
H5 H 0.2891 0.3983 0.2374 0.066 Uiso 1 1 calc R
C6 C 0.1511(4) 0.37556(14) 0.2708(8) 0.0778(15) Uani 1 1 d .
H6 H 0.1045 0.3893 0.1911 0.093 Uiso 1 1 calc R
C7 C 0.1435(4) 0.33777(15) 0.2571(9) 0.0965(18) Uani 1 1 d .
H7A H 0.0924 0.3284 0.1689 0.116 Uiso 1 1 calc R
H7B H 0.2034 0.3248 0.2579 0.116 Uiso 1 1 calc R
C8 C 0.3082(3) 0.42775(10) 0.6311(7) 0.0579(11) Uani 1 1 d .
C9 C 0.3542(3) 0.39235(9) 0.6503(6) 0.0531(10) Uani 1 1 d .
H9 H 0.3586 0.3856 0.7998 0.064 Uiso 1 1 calc R
C10 C 0.2855(3) 0.36862(10) 0.5287(7) 0.0567(11) Uani 1 1 d .
C11 C 0.4556(3) 0.39696(10) 0.5560(6) 0.0550(10) Uani 1 1 d .
H11 H 0.5055 0.3863 0.6448 0.066 Uiso 1 1 calc R
C12 C 0.4699(3) 0.43511(10) 0.5420(7) 0.0601(11) Uani 1 1 d .
H12 H 0.4993 0.4449 0.6698 0.072 Uiso 1 1 calc R
C13 C 0.5288(3) 0.44022(11) 0.3470(8) 0.0621(11) Uani 1 1 d .
C14 C 0.5886(4) 0.46476(13) 0.3042(10) 0.0863(17) Uani 1 1 d .
H14 H 0.5961 0.4817 0.4053 0.104 Uiso 1 1 calc R
C15 C 0.6476(5) 0.46758(18) 0.0977(14) 0.131(3) Uani 1 1 d .
H15A H 0.6206 0.4527 -0.0076 0.197 Uiso 1 1 calc R
H15B H 0.7138 0.4613 0.1250 0.197 Uiso 1 1 calc R
H15C H 0.6454 0.4905 0.0469 0.197 Uiso 1 1 calc R
C16 C 0.5063(3) 0.40958(12) 0.2147(7) 0.0594(11) Uani 1 1 d .
C17 C 0.2933(4) 0.44600(13) 0.8424(8) 0.0834(15) Uani 1 1 d .
H17A H 0.3552 0.4514 0.9034 0.125 Uiso 1 1 calc R
H17B H 0.2579 0.4316 0.9378 0.125 Uiso 1 1 calc R
H17C H 0.2573 0.4665 0.8188 0.125 Uiso 1 1 calc R
C18 C 0.1653(4) 0.45159(13) 0.4138(9) 0.0822(15) Uani 1 1 d .
H18A H 0.1097 0.4447 0.3326 0.123 Uiso 1 1 calc R
H18B H 0.2096 0.4637 0.3237 0.123 Uiso 1 1 calc R
H18C H 0.1450 0.4660 0.5283 0.123 Uiso 1 1 calc R
C19 C 0.3386(4) 0.33393(10) 0.4849(9) 0.0773(14) Uani 1 1 d .
H19A H 0.3689 0.3347 0.3476 0.116 Uiso 1 1 calc R
H19B H 0.2921 0.3158 0.4884 0.116 Uiso 1 1 calc R
H19C H 0.3870 0.3302 0.5921 0.116 Uiso 1 1 calc R
C20 C 0.6671(3) 0.23749(11) 0.1479(7) 0.0634(11) Uani 1 1 d .
H20 H 0.6841 0.2139 0.1161 0.076 Uiso 1 1 calc R
C21 C 0.6845(3) 0.26328(10) -0.0257(6) 0.0523(10) Uani 1 1 d .
H21 H 0.6478 0.2602 -0.1577 0.063 Uiso 1 1 calc R
C22 C 0.7908(3) 0.25927(10) -0.0407(6) 0.0527(10) Uani 1 1 d .
C23 C 0.8342(3) 0.28285(10) 0.1259(6) 0.0487(9) Uani 1 1 d .
C24 C 0.7425(3) 0.28763(9) 0.2711(6) 0.0466(9) Uani 1 1 d .
H24 H 0.7499 0.3046 0.3837 0.056 Uiso 1 1 calc R
C25 C 0.7121(3) 0.25307(10) 0.3468(7) 0.0597(11) Uani 1 1 d .
H25 H 0.7577 0.2396 0.4312 0.072 Uiso 1 1 calc R
C26 C 0.6075(4) 0.24379(12) 0.3476(8) 0.0736(13) Uani 1 1 d .
H26A H 0.5604 0.2620 0.3442 0.088 Uiso 1 1 calc R
H26B H 0.5881 0.2243 0.4309 0.088 Uiso 1 1 calc R
C27 C 0.8415(3) 0.31691(11) 0.0063(6) 0.0521(10) Uani 1 1 d .
C28 C 0.7336(3) 0.32624(10) -0.0278(6) 0.0510(10) Uani 1 1 d .
H28 H 0.7184 0.3263 -0.1800 0.061 Uiso 1 1 calc R
C29 C 0.6741(3) 0.29826(10) 0.0861(6) 0.0473(9) Uani 1 1 d .
C30 C 0.7256(3) 0.36257(10) 0.0630(6) 0.0518(10) Uani 1 1 d .
H30 H 0.6922 0.3778 -0.0360 0.062 Uiso 1 1 calc R
C31 C 0.8295(3) 0.37359(10) 0.1012(7) 0.0599(11) Uani 1 1 d .
H31 H 0.8577 0.3858 -0.0194 0.072 Uiso 1 1 calc R
C32 C 0.8227(3) 0.39431(10) 0.2965(8) 0.0656(12) Uani 1 1 d .
C33 C 0.8802(4) 0.41913(12) 0.3558(12) 0.0973(19) Uani 1 1 d .
H33 H 0.9330 0.4237 0.2684 0.117 Uiso 1 1 calc R
C34 C 0.8691(5) 0.44080(16) 0.5503(13) 0.126(3) Uani 1 1 d .
H34A H 0.8045 0.4384 0.6054 0.189 Uiso 1 1 calc R
H34B H 0.8806 0.4640 0.5137 0.189 Uiso 1 1 calc R
H34C H 0.9151 0.4338 0.6562 0.189 Uiso 1 1 calc R
C35 C 0.7355(4) 0.38333(11) 0.4069(7) 0.0614(11) Uani 1 1 d .
C36 C 0.9043(3) 0.31688(13) -0.1945(7) 0.0736(13) Uani 1 1 d .
H36A H 0.9037 0.3390 -0.2572 0.110 Uiso 1 1 calc R
H36B H 0.8789 0.3008 -0.2942 0.110 Uiso 1 1 calc R
H36C H 0.9697 0.3108 -0.1580 0.110 Uiso 1 1 calc R
C37 C 0.9272(3) 0.27089(12) 0.2280(8) 0.0678(13) Uani 1 1 d .
H37A H 0.9755 0.2674 0.1203 0.102 Uiso 1 1 calc R
H37B H 0.9156 0.2500 0.3019 0.102 Uiso 1 1 calc R
H37C H 0.9497 0.2877 0.3269 0.102 Uiso 1 1 calc R
C38 C 0.5685(3) 0.31016(11) 0.1174(8) 0.0653(12) Uani 1 1 d .
H38A H 0.5539 0.3277 0.0167 0.098 Uiso 1 1 calc R
H38B H 0.5606 0.3188 0.2591 0.098 Uiso 1 1 calc R
H38C H 0.5252 0.2914 0.0958 0.098 Uiso 1 1 calc R
O1 O 0.0906(3) 0.41120(10) 0.7782(6) 0.0937(12) Uani 1 1 d .
O2 O 0.3742(2) 0.44727(7) 0.5011(5) 0.0614(8) Uani 1 1 d .
O3 O 0.4623(2) 0.38575(7) 0.3347(4) 0.0565(7) Uani 1 1 d .
O4 O 0.5202(2) 0.40498(10) 0.0267(5) 0.0806(10) Uani 1 1 d .
O5 O 0.8357(2) 0.24050(9) -0.1538(5) 0.0781(9) Uani 1 1 d .
O6 O 0.87919(18) 0.34229(7) 0.1489(5) 0.0568(7) Uani 1 1 d .
O7 O 0.6817(2) 0.36353(7) 0.2740(4) 0.0547(7) Uani 1 1 d .
O8 O 0.7081(3) 0.38822(9) 0.5872(5) 0.0824(10) Uani 1 1 d .

loop_
_atom_site_aniso_label
_atom_site_aniso_U_11
_atom_site_aniso_U_22
_atom_site_aniso_U_33
_atom_site_aniso_U_23
_atom_site_aniso_U_13
_atom_site_aniso_U_12
C1 0.064(3) 0.096(4) 0.079(3) 0.006(3) 0.018(3) -0.020(3)
C2 0.066(3) 0.075(3) 0.062(3) 0.015(2) 0.017(2) -0.005(2)
C3 0.062(3) 0.083(3) 0.053(2) 0.008(2) 0.013(2) 0.006(2)
C4 0.057(3) 0.062(3) 0.059(3) 0.009(2) 0.007(2) 0.009(2)
C5 0.050(2) 0.069(3) 0.046(2) 0.003(2) 0.006(2) -0.0102(19)
C6 0.061(3) 0.106(4) 0.067(3) -0.002(3) 0.000(2) -0.018(3)
C7 0.091(4) 0.103(4) 0.096(4) -0.024(3) 0.010(4) -0.046(3)
C8 0.068(3) 0.049(2) 0.056(2) -0.004(2) 0.006(2) 0.006(2)
C9 0.063(3) 0.051(2) 0.045(2) 0.0027(18) 0.001(2) 0.0022(18)
C10 0.061(3) 0.052(2) 0.058(2) 0.002(2) 0.011(2) -0.0052(19)
C11 0.061(3) 0.058(3) 0.046(2) 0.0011(19) -0.006(2) 0.004(2)
C12 0.062(3) 0.054(3) 0.064(3) -0.005(2) -0.009(2) -0.007(2)
C13 0.053(3) 0.060(3) 0.073(3) 0.013(2) -0.010(2) -0.002(2)
C14 0.066(3) 0.069(3) 0.124(5) 0.027(3) -0.004(3) -0.014(3)
C15 0.096(5) 0.120(5) 0.177(7) 0.061(5) 0.018(5) -0.026(4)
C16 0.045(2) 0.076(3) 0.058(3) 0.013(2) -0.005(2) 0.003(2)
C17 0.100(4) 0.082(3) 0.067(3) -0.026(3) -0.003(3) 0.017(3)
C18 0.074(3) 0.086(4) 0.086(3) 0.018(3) 0.008(3) 0.018(3)
C19 0.087(4) 0.044(2) 0.102(4) -0.005(2) 0.020(3) -0.005(2)
C20 0.065(3) 0.055(2) 0.070(3) -0.008(2) -0.003(3) -0.007(2)
C21 0.046(2) 0.060(2) 0.051(2) -0.0113(19) -0.0072(19) -0.0025(19)
C22 0.054(3) 0.061(2) 0.043(2) -0.0105(19) 0.0026(19) 0.010(2)
C23 0.043(2) 0.057(2) 0.047(2) -0.0038(18) -0.0038(18) 0.0056(17)
C24 0.046(2) 0.053(2) 0.0410(19) -0.0057(17) 0.0005(17) 0.0007(17)
C25 0.070(3) 0.048(2) 0.061(3) 0.001(2) 0.004(2) -0.003(2)
C26 0.075(3) 0.071(3) 0.074(3) 0.002(3) 0.017(3) -0.020(2)
C27 0.043(2) 0.066(3) 0.048(2) -0.004(2) 0.0052(19) -0.0009(18)
C28 0.048(2) 0.068(3) 0.0369(19) 0.0056(18) -0.0010(18) 0.0093(19)
C29 0.037(2) 0.058(2) 0.047(2) -0.0020(18) -0.0016(18) 0.0017(17)
C30 0.054(3) 0.055(2) 0.046(2) 0.0089(18) 0.0024(19) 0.0073(19)
C31 0.060(3) 0.053(3) 0.067(3) 0.010(2) 0.003(2) -0.005(2)
C32 0.066(3) 0.048(2) 0.083(3) 0.007(2) -0.008(3) -0.003(2)
C33 0.076(4) 0.062(3) 0.154(6) -0.008(4) -0.013(4) -0.010(3)
C34 0.119(5) 0.085(4) 0.173(7) -0.039(5) -0.025(5) -0.016(4)
C35 0.076(3) 0.052(2) 0.057(3) 0.005(2) -0.009(3) 0.005(2)
C36 0.061(3) 0.099(4) 0.061(3) 0.006(3) 0.018(2) 0.009(3)
C37 0.055(3) 0.071(3) 0.078(3) -0.010(2) -0.017(2) 0.016(2)
C38 0.043(2) 0.066(3) 0.088(3) -0.005(2) 0.002(2) 0.0007(19)
O1 0.085(2) 0.114(3) 0.082(2) 0.012(2) 0.031(2) 0.023(2)
O2 0.0657(19) 0.0456(15) 0.0730(19) 0.0030(14) 0.0023(15) 0.0004(14)
O3 0.0539(16) 0.0598(17) 0.0557(16) -0.0006(15) 0.0044(14) -0.0049(13)
O4 0.067(2) 0.124(3) 0.0516(19) 0.0081(19) -0.0015(17) 0.0047(19)
O5 0.070(2) 0.088(2) 0.076(2) -0.0307(19) 0.0017(18) 0.0152(17)
O6 0.0431(15) 0.0600(17) 0.0672(17) -0.0010(15) -0.0004(14) -0.0025(13)
O7 0.0543(17) 0.0632(17) 0.0465(15) 0.0014(13) 0.0022(13) 0.0042(13)
O8 0.107(3) 0.088(2) 0.0523(19) -0.0078(17) -0.0055(19) 0.006(2)

loop_
_atom_type_symbol
_atom_type_description
_atom_type_scat_dispersion_real
_atom_type_scat_dispersion_imag
_atom_type_scat_source
C C 0.0033 0.0016 'International Tables Vol C Tables 4.2.6.8 and 6.1.1.4'
H H 0.0000 0.0000 'International Tables Vol C Tables 4.2.6.8 and 6.1.1.4'
O O 0.0106 0.0060 'International Tables Vol C Tables 4.2.6.8 and 6.1.1.4'

loop_
_geom_angle_atom_site_label_1
_geom_angle_atom_site_label_2
_geom_angle_atom_site_label_3
_geom_angle
C7 C1 C6 60.2(3)
C7 C1 C2 125.0(5)
C6 C1 C2 103.1(4)
C7 C1 H1 117.0
C6 C1 H1 117.0
C2 C1 H1 117.0
C3 C2 C1 98.3(4)
C3 C2 C10 101.6(3)
C1 C2 C10 104.8(3)
C3 C2 H2 116.5
C1 C2 H2 116.5
C10 C2 H2 116.5
O1 C3 C2 126.5(4)
O1 C3 C4 127.7(4)
C2 C3 C4 105.6(4)
C18 C4 C3 114.7(4)
C18 C4 C8 115.3(4)
C3 C4 C8 101.7(3)
C18 C4 C5 118.3(4)
C3 C4 C5 99.8(3)
C8 C4 C5 104.6(3)
C6 C5 C4 108.2(4)
C6 C5 C10 107.2(4)
C4 C5 C10 94.2(3)
C6 C5 H5 115.0
C4 C5 H5 115.0
C10 C5 H5 115.0
C7 C6 C5 120.4(5)
C7 C6 C1 58.7(4)
C5 C6 C1 105.1(4)
C7 C6 H6 118.6
C5 C6 H6 118.6
C1 C6 H6 118.6
C1 C7 C6 61.1(3)
C1 C7 H7A 117.7
C6 C7 H7A 117.7
C1 C7 H7B 117.7
C6 C7 H7B 117.7
H7A C7 H7B 114.8
O2 C8 C17 109.0(4)
O2 C8 C9 105.7(3)
C17 C8 C9 114.6(4)
O2 C8 C4 108.9(3)
C17 C8 C4 115.3(4)
C9 C8 C4 102.7(3)
C11 C9 C10 116.3(3)
C11 C9 C8 103.7(3)
C10 C9 C8 105.2(3)
C11 C9 H9 110.4
C10 C9 H9 110.4
C8 C9 H9 110.4
C9 C10 C2 113.0(3)
C9 C10 C5 103.3(3)
C2 C10 C5 92.6(3)
C9 C10 C19 109.4(4)
C2 C10 C19 113.7(3)
C5 C10 C19 123.8(4)
O3 C11 C12 103.7(3)
O3 C11 C9 113.0(3)
C12 C11 C9 105.0(3)
O3 C11 H11 111.6
C12 C11 H11 111.6
C9 C11 H11 111.6
O2 C12 C13 108.1(4)
O2 C12 C11 103.0(3)
C13 C12 C11 104.6(3)
O2 C12 H12 113.4
C13 C12 H12 113.4
C11 C12 H12 113.4
C14 C13 C12 128.2(5)
C14 C13 C16 128.1(5)
C12 C13 C16 103.6(3)
C13 C14 C15 124.4(6)
C13 C14 H14 117.8
C15 C14 H14 117.8
C14 C15 H15A 109.5
C14 C15 H15B 109.5
H15A C15 H15B 109.5
C14 C15 H15C 109.5
H15A C15 H15C 109.5
H15B C15 H15C 109.5
O4 C16 O3 120.8(4)
O4 C16 C13 129.0(4)
O3 C16 C13 110.2(4)
C8 C17 H17A 109.5
C8 C17 H17B 109.5
H17A C17 H17B 109.5
C8 C17 H17C 109.5
H17A C17 H17C 109.5
H17B C17 H17C 109.5
C4 C18 H18A 109.5
C4 C18 H18B 109.5
H18A C18 H18B 109.5
C4 C18 H18C 109.5
H18A C18 H18C 109.5
H18B C18 H18C 109.5
C10 C19 H19A 109.5
C10 C19 H19B 109.5
H19A C19 H19B 109.5
C10 C19 H19C 109.5
H19A C19 H19C 109.5
H19B C19 H19C 109.5
C21 C20 C26 124.9(4)
C21 C20 C25 104.8(3)
C26 C20 C25 58.4(3)
C21 C20 H20 117.0
C26 C20 H20 117.0
C25 C20 H20 117.0
C22 C21 C20 97.6(3)
C22 C21 C29 102.5(3)
C20 C21 C29 104.9(3)
C22 C21 H21 116.5
C20 C21 H21 116.5
C29 C21 H21 116.5
O5 C22 C21 128.0(4)
O5 C22 C23 125.6(4)
C21 C22 C23 106.3(3)
C37 C23 C22 115.8(3)
C37 C23 C27 115.1(3)
C22 C23 C27 102.9(3)
C37 C23 C24 118.3(3)
C22 C23 C24 99.0(3)
C27 C23 C24 103.4(3)
C25 C24 C29 108.2(3)
C25 C24 C23 107.4(3)
C29 C24 C23 94.9(3)
C25 C24 H24 114.8
C29 C24 H24 114.8
C23 C24 H24 114.8
C26 C25 C24 119.6(4)
C26 C25 C20 60.7(3)
C24 C25 C20 102.7(3)
C26 C25 H25 119.0
C24 C25 H25 119.0
C20 C25 H25 119.0
C25 C26 C20 60.9(3)
C25 C26 H26A 117.7
C20 C26 H26A 117.7
C25 C26 H26B 117.7
C20 C26 H26B 117.7
H26A C26 H26B 114.8
O6 C27 C36 108.1(3)
O6 C27 C23 109.0(3)
C36 C27 C23 116.0(4)
O6 C27 C28 105.5(3)
C36 C27 C28 115.4(3)
C23 C27 C28 102.3(3)
C27 C28 C30 103.8(3)
C27 C28 C29 105.9(3)
C30 C28 C29 116.9(3)
C27 C28 H28 109.9
C30 C28 H28 109.9
C29 C28 H28 109.9
C38 C29 C28 109.9(3)
C38 C29 C24 124.0(3)
C28 C29 C24 102.5(3)
C38 C29 C21 114.6(3)
C28 C29 C21 112.0(3)
C24 C29 C21 92.4(3)
O7 C30 C31 103.9(3)
O7 C30 C28 112.9(3)
C31 C30 C28 104.9(3)
O7 C30 H30 111.6
C31 C30 H30 111.6
C28 C30 H30 111.6
O6 C31 C32 109.3(4)
O6 C31 C30 103.6(3)
C32 C31 C30 103.4(4)
O6 C31 H31 113.2
C32 C31 H31 113.2
C30 C31 H31 113.2
C33 C32 C35 125.8(5)
C33 C32 C31 127.6(5)
C35 C32 C31 106.5(4)
C32 C33 C34 126.5(6)
C32 C33 H33 116.7
C34 C33 H33 116.7
C33 C34 H34A 109.5
C33 C34 H34B 109.5
H34A C34 H34B 109.5
C33 C34 H34C 109.5
H34A C34 H34C 109.5
H34B C34 H34C 109.5
O8 C35 O7 119.7(5)
O8 C35 C32 131.1(5)
O7 C35 C32 109.2(4)
C27 C36 H36A 109.5
C27 C36 H36B 109.5
H36A C36 H36B 109.5
C27 C36 H36C 109.5
H36A C36 H36C 109.5
H36B C36 H36C 109.5
C23 C37 H37A 109.5
C23 C37 H37B 109.5
H37A C37 H37B 109.5
C23 C37 H37C 109.5
H37A C37 H37C 109.5
H37B C37 H37C 109.5
C29 C38 H38A 109.5
C29 C38 H38B 109.5
H38A C38 H38B 109.5
C29 C38 H38C 109.5
H38A C38 H38C 109.5
H38B C38 H38C 109.5
C12 O2 C8 107.4(3)
C16 O3 C11 110.4(3)
C27 O6 C31 107.1(3)
C35 O7 C30 110.3(3)

loop_
_geom_bond_atom_site_label_1
_geom_bond_atom_site_label_2
_geom_bond_distance
C1 C7 1.477(7)
C1 C6 1.513(7)
C1 C2 1.548(7)
C1 H1 0.9800
C2 C3 1.493(7)
C2 C10 1.557(6)
C2 H2 0.9800
C3 O1 1.210(5)
C3 C4 1.531(6)
C4 C18 1.506(6)
C4 C8 1.542(6)
C4 C5 1.543(6)
C5 C6 1.504(6)
C5 C10 1.573(6)
C5 H5 0.9800
C6 C7 1.499(8)
C6 H6 0.9800
C7 H7A 0.9700
C7 H7B 0.9700
C8 O2 1.445(5)
C8 C17 1.526(6)
C8 C9 1.540(5)
C9 C11 1.529(6)
C9 C10 1.536(6)
C9 H9 0.9800
C10 C19 1.577(6)
C11 O3 1.463(5)
C11 C12 1.523(6)
C11 H11 0.9800
C12 O2 1.427(5)
C12 C13 1.485(7)
C12 H12 0.9800
C13 C14 1.300(6)
C13 C16 1.501(6)
C14 C15 1.536(9)
C14 H14 0.9300
C15 H15A 0.9600
C15 H15B 0.9600
C15 H15C 0.9600
C16 O4 1.212(5)
C16 O3 1.350(5)
C17 H17A 0.9600
C17 H17B 0.9600
C17 H17C 0.9600
C18 H18A 0.9600
C18 H18B 0.9600
C18 H18C 0.9600
C19 H19A 0.9600
C19 H19B 0.9600
C19 H19C 0.9600
C20 C21 1.513(6)
C20 C26 1.521(7)
C20 C25 1.525(6)
C20 H20 0.9800
C21 C22 1.475(6)
C21 C29 1.558(5)
C21 H21 0.9800
C22 O5 1.200(5)
C22 C23 1.525(6)
C23 C37 1.509(5)
C23 C27 1.545(6)
C23 C24 1.570(5)
C24 C25 1.506(5)
C24 C29 1.555(5)
C24 H24 0.9800
C25 C26 1.487(6)
C25 H25 0.9800
C26 H26A 0.9700
C26 H26B 0.9700
C27 O6 1.442(5)
C27 C36 1.531(6)
C27 C28 1.547(6)
C28 C30 1.549(6)
C28 C29 1.552(6)
C28 H28 0.9800
C29 C38 1.541(5)
C30 O7 1.459(5)
C30 C31 1.515(6)
C30 H30 0.9800
C31 O6 1.445(5)
C31 C32 1.479(7)
C31 H31 0.9800
C32 C33 1.314(7)
C32 C35 1.454(7)
C33 C34 1.501(9)
C33 H33 0.9300
C34 H34A 0.9600
C34 H34B 0.9600
C34 H34C 0.9600
C35 O8 1.211(5)
C35 O7 1.365(5)
C36 H36A 0.9600
C36 H36B 0.9600
C36 H36C 0.9600
C37 H37A 0.9600
C37 H37B 0.9600
C37 H37C 0.9600
C38 H38A 0.9600
C38 H38B 0.9600
C38 H38C 0.9600

loop_
_geom_torsion_atom_site_label_1
_geom_torsion_atom_site_label_2
_geom_torsion_atom_site_label_3
_geom_torsion_atom_site_label_4
_geom_torsion
C7 C1 C2 C3 129.7(5)
C6 C1 C2 C3 67.2(5)
C7 C1 C2 C10 25.3(6)
C6 C1 C2 C10 -37.2(5)
C1 C2 C3 O1 89.0(5)
C10 C2 C3 O1 -164.0(5)
C1 C2 C3 C4 -86.6(4)
C10 C2 C3 C4 20.4(4)
O1 C3 C4 C18 -27.0(7)
C2 C3 C4 C18 148.5(4)
O1 C3 C4 C8 98.2(5)
C2 C3 C4 C8 -86.3(4)
O1 C3 C4 C5 -154.5(5)
C2 C3 C4 C5 21.0(4)
C18 C4 C5 C6 -68.7(5)
C3 C4 C5 C6 56.4(4)
C8 C4 C5 C6 161.3(4)
C18 C4 C5 C10 -178.4(4)
C3 C4 C5 C10 -53.3(3)
C8 C4 C5 C10 51.6(4)
C4 C5 C6 C7 -136.5(4)
C10 C5 C6 C7 -35.9(6)
C4 C5 C6 C1 -74.2(5)
C10 C5 C6 C1 26.4(5)
C2 C1 C6 C7 123.0(5)
C7 C1 C6 C5 -116.7(5)
C2 C1 C6 C5 6.3(5)
C2 C1 C7 C6 -85.2(5)
C5 C6 C7 C1 89.8(5)
C18 C4 C8 O2 -54.5(5)
C3 C4 C8 O2 -179.2(3)
C5 C4 C8 O2 77.3(4)
C18 C4 C8 C17 68.3(5)
C3 C4 C8 C17 -56.4(5)
C5 C4 C8 C17 -159.9(4)
C18 C4 C8 C9 -166.3(4)
C3 C4 C8 C9 69.0(4)
C5 C4 C8 C9 -34.5(4)
O2 C8 C9 C11 9.8(4)
C17 C8 C9 C11 -110.3(4)
C4 C8 C9 C11 123.9(3)
O2 C8 C9 C10 -112.8(3)
C17 C8 C9 C10 127.1(4)
C4 C8 C9 C10 1.3(4)
C11 C9 C10 C2 178.6(3)
C8 C9 C10 C2 -67.3(4)
C11 C9 C10 C5 -82.8(4)
C8 C9 C10 C5 31.3(4)
C11 C9 C10 C19 50.8(5)
C8 C9 C10 C19 164.9(3)
C3 C2 C10 C9 53.1(5)
C1 C2 C10 C9 155.0(4)
C3 C2 C10 C5 -52.5(4)
C1 C2 C10 C5 49.4(4)
C3 C2 C10 C19 178.6(4)
C1 C2 C10 C19 -79.5(5)
C6 C5 C10 C9 -160.4(3)
C4 C5 C10 C9 -49.9(3)
C6 C5 C10 C2 -46.1(4)
C4 C5 C10 C2 64.4(3)
C6 C5 C10 C19 74.9(5)
C4 C5 C10 C19 -174.5(4)
C10 C9 C11 O3 16.3(5)
C8 C9 C11 O3 -98.6(4)
C10 C9 C11 C12 128.6(4)
C8 C9 C11 C12 13.7(4)
O3 C11 C12 O2 86.1(4)
C9 C11 C12 O2 -32.6(4)
O3 C11 C12 C13 -26.8(4)
C9 C11 C12 C13 -145.6(3)
O2 C12 C13 C14 98.1(5)
C11 C12 C13 C14 -152.7(5)
O2 C12 C13 C16 -84.2(4)
C11 C12 C13 C16 25.0(4)
C12 C13 C14 C15 179.1(5)
C16 C13 C14 C15 2.0(8)
C14 C13 C16 O4 -18.9(8)
C12 C13 C16 O4 163.5(5)
C14 C13 C16 O3 163.2(5)
C12 C13 C16 O3 -14.5(4)
C26 C20 C21 C22 130.8(4)
C25 C20 C21 C22 69.2(4)
C26 C20 C21 C29 25.7(5)
C25 C20 C21 C29 -35.9(4)
C20 C21 C22 O5 90.9(5)
C29 C21 C22 O5 -161.9(4)
C20 C21 C22 C23 -86.4(4)
C29 C21 C22 C23 20.7(4)
O5 C22 C23 C37 -30.2(6)
C21 C22 C23 C37 147.2(4)
O5 C22 C23 C27 96.3(5)
C21 C22 C23 C27 -86.3(4)
O5 C22 C23 C24 -157.7(4)
C21 C22 C23 C24 19.7(4)
C37 C23 C24 C25 -67.4(5)
C22 C23 C24 C25 58.5(4)
C27 C23 C24 C25 164.1(3)
C37 C23 C24 C29 -178.2(3)
C22 C23 C24 C29 -52.4(3)
C27 C23 C24 C29 53.3(3)
C29 C24 C25 C26 -35.4(5)
C23 C24 C25 C26 -136.8(4)
C29 C24 C25 C20 27.9(4)
C23 C24 C25 C20 -73.5(4)
C21 C20 C25 C26 122.1(4)
C21 C20 C25 C24 5.0(4)
C26 C20 C25 C24 -117.1(4)
C24 C25 C26 C20 88.3(4)
C21 C20 C26 C25 -86.5(4)
C37 C23 C27 O6 -55.0(4)
C22 C23 C27 O6 178.2(3)
C24 C23 C27 O6 75.5(3)
C37 C23 C27 C36 67.2(5)
C22 C23 C27 C36 -59.6(4)
C24 C23 C27 C36 -162.3(3)
C37 C23 C27 C28 -166.3(3)
C22 C23 C27 C28 66.9(4)
C24 C23 C27 C28 -35.9(4)
O6 C27 C28 C30 13.1(4)
C36 C27 C28 C30 -106.1(4)
C23 C27 C28 C30 127.1(3)
O6 C27 C28 C29 -110.5(3)
C36 C27 C28 C29 130.2(4)
C23 C27 C28 C29 3.4(4)
C27 C28 C29 C38 163.9(3)
C30 C28 C29 C38 48.9(4)
C27 C28 C29 C24 30.3(4)
C30 C28 C29 C24 -84.7(4)
C27 C28 C29 C21 -67.5(4)
C30 C28 C29 C21 177.5(3)
C25 C24 C29 C38 75.2(4)
C23 C24 C29 C38 -174.7(4)
C25 C24 C29 C28 -160.0(3)
C23 C24 C29 C28 -49.9(3)
C25 C24 C29 C21 -46.8(3)
C23 C24 C29 C21 63.3(3)
C22 C21 C29 C38 178.0(4)
C20 C21 C29 C38 -80.6(4)
C22 C21 C29 C28 51.9(4)
C20 C21 C29 C28 153.3(3)
C22 C21 C29 C24 -52.7(3)
C20 C21 C29 C24 48.8(3)
C27 C28 C30 O7 -102.0(3)
C29 C28 C30 O7 14.2(5)
C27 C28 C30 C31 10.4(4)
C29 C28 C30 C31 126.7(4)
O7 C30 C31 O6 88.4(4)
C28 C30 C31 O6 -30.3(4)
O7 C30 C31 C32 -25.6(4)
C28 C30 C31 C32 -144.3(3)
O6 C31 C32 C33 97.1(5)
C30 C31 C32 C33 -153.1(5)
O6 C31 C32 C35 -86.4(4)
C30 C31 C32 C35 23.4(4)
C35 C32 C33 C34 1.2(9)
C31 C32 C33 C34 177.0(5)
C33 C32 C35 O8 -17.9(8)
C31 C32 C35 O8 165.5(5)
C33 C32 C35 O7 164.2(5)
C31 C32 C35 O7 -12.3(5)
C13 C12 O2 C8 150.7(3)
C11 C12 O2 C8 40.3(4)
C17 C8 O2 C12 91.9(4)
C9 C8 O2 C12 -31.8(4)
C4 C8 O2 C12 -141.6(3)
O4 C16 O3 C11 179.0(4)
C13 C16 O3 C11 -2.9(4)
C12 C11 O3 C16 18.6(4)
C9 C11 O3 C16 131.7(4)
C36 C27 O6 C31 90.4(4)
C23 C27 O6 C31 -142.8(3)
C28 C27 O6 C31 -33.6(4)
C32 C31 O6 C27 150.0(3)
C30 C31 O6 C27 40.4(4)
O8 C35 O7 C30 177.1(4)
C32 C35 O7 C30 -4.8(4)
C31 C30 O7 C35 19.4(4)
C28 C30 O7 C35 132.5(3)
